data_1546652
loop_
_publ_author_name
'Nath, Paras'
'Bharty, Manoj K.'
'Gupta, Sushil K.'
'Butcher, Ray J.'
'Jasinski, Jerry P.'

_publ_section_title
;
 (Benzylthiolato-\kS)phenylmercury(II)
;
_journal_coeditor_code SJ4103
_journal_issue 4
_journal_name_full IUCrData
_journal_paper_doi 10.1107/S241431461700503X
_journal_volume 2
_journal_year 2017
_chemical_formula_iupac '[Hg (C6 H5) (C7 H7 S)]'
_chemical_formula_moiety 'C13 H12 Hg S'
_chemical_formula_sum 'C13 H12 Hg S'
_chemical_formula_weight 400.88
_chemical_name_systematic
;
(Benzylthiolato-\k<i>S</i>)phenylmercury(II)
;
_space_group_crystal_system tetragonal
_space_group_IT_number 82
_space_group_name_Hall 'I -4'
_space_group_name_H-M_alt 'I -4'
_symmetry_space_group_name_Hall 'I -4'
_symmetry_space_group_name_H-M 'I -4'
_atom_sites_solution_hydrogens geom
_audit_creation_method SHELXL-2014/7
_cell_angle_alpha 90
_cell_angle_beta 90
_cell_angle_gamma 90
_cell_formula_units_Z 8
_cell_length_a 20.4402(6)
_cell_length_b 20.4402(6)
_cell_length_c 5.7266(4)
_cell_measurement_reflns_used 4836
_cell_measurement_temperature 173(2)
_cell_measurement_theta_max 32.1790
_cell_measurement_theta_min 3.6980
_cell_volume 2392.58(19)
_computing_cell_refinement
;
CrysAlis PRO (Rigaku OD, 2015)
;
_computing_data_collection
;
CrysAlis PRO (Rigaku OD, 2015)
;
_computing_data_reduction
;
CrysAlis PRO (Rigaku OD, 2015)
;
_computing_molecular_graphics
;
SHELXTL (Sheldrick, 2008)
;
_computing_publication_material
;
SHELXTL (Sheldrick, 2008)
;
_computing_structure_refinement
;
SHELXL2014 (Sheldrick, 2015b)
;
_computing_structure_solution
;
SHELXT (Sheldrick, 2015a)
;
_diffrn_ambient_temperature 173(2)
_diffrn_detector_area_resol_mean 16.0416
_diffrn_measured_fraction_theta_full 0.997
_diffrn_measured_fraction_theta_max 0.954
_diffrn_measurement_device_type 'Rigaku Xcalibur, Eos, Gemini'
_diffrn_measurement_method '\w scans'
_diffrn_radiation_type MoK\a
_diffrn_radiation_wavelength 0.71073
_diffrn_reflns_av_R_equivalents 0.0850
_diffrn_reflns_limit_h_max 30
_diffrn_reflns_limit_h_min -29
_diffrn_reflns_limit_k_max 31
_diffrn_reflns_limit_k_min -30
_diffrn_reflns_limit_l_max 8
_diffrn_reflns_limit_l_min -8
_diffrn_reflns_number 4085
_diffrn_reflns_theta_full 25.500
_diffrn_reflns_theta_max 32.703
_diffrn_reflns_theta_min 3.152
_exptl_absorpt_coefficient_mu 13.003
_exptl_absorpt_correction_T_max 0.123
_exptl_absorpt_correction_T_min 0.011
_exptl_absorpt_correction_type analytical
_exptl_absorpt_process_details
;
(CrysAlis PRO; Rigaku OD, 2015)
;
_exptl_crystal_colour colourless
_exptl_crystal_density_diffrn 2.226
_exptl_crystal_description prismatic
_exptl_crystal_F_000 1488
_exptl_crystal_size_max 0.598
_exptl_crystal_size_mid 0.253
_exptl_crystal_size_min 0.216
_refine_diff_density_max 0.960
_refine_diff_density_min -1.260
_refine_ls_abs_structure_details
;
Flack <i>x</i> determined using 1447 quotients
[(<i>I</i>^+^)-(<i>I</i>^-^)]/[(<i>I</i>^+^)+(<i>I</i>^-^)]
(Parsons <i>et al.</i>, 2013)
;
_refine_ls_abs_structure_Flack 0.006(10)
_refine_ls_extinction_method none
_refine_ls_goodness_of_fit_ref 1.042
_refine_ls_hydrogen_treatment constr
_refine_ls_matrix_type full
_refine_ls_number_parameters 136
_refine_ls_number_reflns 4085
_refine_ls_number_restraints 0
_refine_ls_restrained_S_all 1.042
_refine_ls_R_factor_all 0.0428
_refine_ls_R_factor_gt 0.0351
_refine_ls_shift/su_max 0.001
_refine_ls_shift/su_mean 0.000
_refine_ls_structure_factor_coef Fsqd
_refine_ls_weighting_details 'w=1/[\s^2^(Fo^2^)+(0.0241P)^2^] where P=(Fo^2^+2Fc^2^)/3'
_refine_ls_weighting_scheme calc
_refine_ls_wR_factor_gt 0.0700
_refine_ls_wR_factor_ref 0.0749
_reflns_number_gt 3706
_reflns_number_total 4085
_reflns_threshold_expression 'I > 2\s(I)'
_cod_data_source_file sj4103sup1.cif
_cod_data_source_block I
_cod_original_cell_volume 2392.6(2)
_cod_database_code 1546652
_shelx_space_group_comment
;
The symmetry employed for this shelxl refinement is uniquely defined
by the following loop, which should always be used as a source of
symmetry information in preference to the above space-group names.
They are only intended as comments.
;

loop_
_space_group_symop_operation_xyz
'x, y, z'
'-x, -y, z'
'y, -x, -z'
'-y, x, -z'
'x+1/2, y+1/2, z+1/2'
'-x+1/2, -y+1/2, z+1/2'
'y+1/2, -x+1/2, -z+1/2'
'-y+1/2, x+1/2, -z+1/2'

loop_
_atom_site_type_symbol
_atom_site_label
_atom_site_fract_x
_atom_site_fract_y
_atom_site_fract_z
_atom_site_U_iso_or_equiv
_atom_site_adp_type
_atom_site_calc_flag
_atom_site_occupancy
Hg Hg 0.67354(2) 0.75027(2) 0.68688(6) 0.02102(8) Uani d 1
S S1 0.77105(10) 0.81205(10) 0.6783(5) 0.0240(4) Uani d 1
C C1 0.5873(4) 0.6967(4) 0.6822(19) 0.0208(16) Uani d 1
C C2 0.5709(4) 0.6553(5) 0.8683(17) 0.026(2) Uani d 1
H H2A 0.5983 0.6536 1.0021 0.031 Uiso calc 1
C C3 0.5150(4) 0.6166(5) 0.8591(18) 0.029(2) Uani d 1
H H3A 0.5047 0.5879 0.9846 0.035 Uiso calc 1
C C4 0.4742(4) 0.6201(4) 0.6637(19) 0.0277(19) Uani d 1
H H4A 0.4357 0.5941 0.6564 0.033 Uiso calc 1
C C5 0.4895(5) 0.6608(5) 0.4846(19) 0.033(2) Uani d 1
H H5A 0.4614 0.6629 0.3525 0.040 Uiso calc 1
C C6 0.5460(5) 0.6999(5) 0.4901(18) 0.030(2) Uani d 1
H H6A 0.5558 0.7283 0.3635 0.036 Uiso calc 1
C C7 0.7490(4) 0.8871(5) 0.516(2) 0.035(3) Uani d 1
H H7A 0.7590 0.9258 0.6136 0.042 Uiso calc 1
H H7B 0.7758 0.8899 0.3724 0.042 Uiso calc 1
C C8 0.6781(4) 0.8876(4) 0.4522(19) 0.0234(18) Uani d 1
C C9 0.6320(5) 0.9142(4) 0.6053(18) 0.026(2) Uani d 1
H H9A 0.6462 0.9349 0.7449 0.031 Uiso calc 1
C C10 0.5666(5) 0.9108(5) 0.556(2) 0.034(2) Uani d 1
H H10A 0.5359 0.9278 0.6652 0.041 Uiso calc 1
C C11 0.5444(5) 0.8833(5) 0.351(2) 0.035(3) Uani d 1
H H11A 0.4988 0.8813 0.3191 0.042 Uiso calc 1
C C12 0.5890(5) 0.8585(5) 0.194(2) 0.033(2) Uani d 1
H H12A 0.5741 0.8399 0.0514 0.039 Uiso calc 1
C C13 0.6563(5) 0.8609(5) 0.2429(16) 0.027(2) Uani d 1
H H13A 0.6869 0.8442 0.1332 0.033 Uiso calc 1

loop_
_atom_site_aniso_label
_atom_site_aniso_U_11
_atom_site_aniso_U_22
_atom_site_aniso_U_33
_atom_site_aniso_U_12
_atom_site_aniso_U_13
_atom_site_aniso_U_23
Hg 0.01884(15) 0.02023(16) 0.02399(15) -0.00296(12) 0.00159(14) 0.00177(14)
S1 0.0174(9) 0.0257(10) 0.0288(11) -0.0027(7) -0.0027(10) 0.0064(11)
C1 0.021(4) 0.014(3) 0.028(4) -0.003(3) -0.001(4) -0.004(4)
C2 0.018(4) 0.034(5) 0.026(5) 0.002(3) -0.001(3) 0.003(4)
C3 0.017(4) 0.032(5) 0.038(6) -0.005(3) 0.004(4) 0.010(4)
C4 0.022(4) 0.029(4) 0.033(5) -0.005(3) 0.003(4) -0.006(4)
C5 0.029(5) 0.036(5) 0.034(6) -0.002(4) -0.016(4) -0.002(4)
C6 0.032(5) 0.031(5) 0.026(5) -0.004(4) -0.007(4) 0.005(4)
C7 0.018(4) 0.030(5) 0.058(8) -0.005(3) -0.003(5) 0.015(5)
C8 0.027(4) 0.014(4) 0.030(5) -0.005(3) 0.002(4) 0.003(4)
C9 0.030(5) 0.020(4) 0.027(5) -0.001(3) -0.001(4) -0.003(4)
C10 0.030(5) 0.029(5) 0.044(6) 0.003(4) 0.009(5) -0.001(5)
C11 0.029(5) 0.028(5) 0.048(7) -0.002(4) -0.011(5) 0.011(5)
C12 0.044(6) 0.027(4) 0.027(5) -0.005(4) -0.009(6) 0.000(5)
C13 0.036(5) 0.027(4) 0.018(5) 0.004(4) 0.008(4) 0.003(3)

loop_
_atom_type_symbol
_atom_type_description
_atom_type_scat_dispersion_real
_atom_type_scat_dispersion_imag
_atom_type_scat_source
C C 0.0033 0.0016 'International Tables Vol C Tables 4.2.6.8 and 6.1.1.4'
H H 0.0000 0.0000 'International Tables Vol C Tables 4.2.6.8 and 6.1.1.4'
S S 0.1246 0.1234 'International Tables Vol C Tables 4.2.6.8 and 6.1.1.4'
Hg Hg -2.3894 9.2266 'International Tables Vol C Tables 4.2.6.8 and 6.1.1.4'

loop_
_geom_angle_atom_site_label_1
_geom_angle_atom_site_label_2
_geom_angle_atom_site_label_3
_geom_angle
C1 Hg S1 178.0(3)
C7 S1 Hg 104.4(3)
C6 C1 C2 119.0(7)
C6 C1 Hg 120.2(7)
C2 C1 Hg 120.8(7)
C3 C2 C1 120.7(8)
C3 C2 H2A 119.6
C1 C2 H2A 119.6
C2 C3 C4 119.4(9)
C2 C3 H3A 120.3
C4 C3 H3A 120.3
C5 C4 C3 119.9(8)
C5 C4 H4A 120.0
C3 C4 H4A 120.0
C4 C5 C6 121.4(9)
C4 C5 H5A 119.3
C6 C5 H5A 119.3
C1 C6 C5 119.4(9)
C1 C6 H6A 120.3
C5 C6 H6A 120.3
C8 C7 S1 111.4(6)
C8 C7 H7A 109.4
S1 C7 H7A 109.4
C8 C7 H7B 109.4
S1 C7 H7B 109.4
H7A C7 H7B 108.0
C13 C8 C9 118.5(8)
C13 C8 C7 121.3(9)
C9 C8 C7 120.2(10)
C10 C9 C8 120.7(9)
C10 C9 H9A 119.7
C8 C9 H9A 119.7
C9 C10 C11 121.2(10)
C9 C10 H10A 119.4
C11 C10 H10A 119.4
C12 C11 C10 119.3(9)
C12 C11 H11A 120.4
C10 C11 H11A 120.4
C11 C12 C13 120.3(10)
C11 C12 H12A 119.9
C13 C12 H12A 119.9
C8 C13 C12 119.9(9)
C8 C13 H13A 120.0
C12 C13 H13A 120.0

loop_
_geom_bond_atom_site_label_1
_geom_bond_atom_site_label_2
_geom_bond_distance
Hg C1 2.076(8)
Hg S1 2.360(2)
S1 C7 1.848(10)
C1 C6 1.388(13)
C1 C2 1.402(13)
C2 C3 1.390(12)
C2 H2A 0.9500
C3 C4 1.398(14)
C3 H3A 0.9500
C4 C5 1.357(14)
C4 H4A 0.9500
C5 C6 1.404(13)
C5 H5A 0.9500
C6 H6A 0.9500
C7 C8 1.496(12)
C7 H7A 0.9900
C7 H7B 0.9900
C8 C13 1.390(13)
C8 C9 1.398(13)
C9 C10 1.368(13)
C9 H9A 0.9500
C10 C11 1.378(16)
C10 H10A 0.9500
C11 C12 1.378(16)
C11 H11A 0.9500
C12 C13 1.406(14)
C12 H12A 0.9500
C13 H13A 0.9500

loop_
_geom_hbond_atom_site_label_D
_geom_hbond_atom_site_label_H
_geom_hbond_atom_site_label_A
_geom_hbond_site_symmetry_A
_geom_hbond_distance_DH
_geom_hbond_distance_HA
_geom_hbond_distance_DA
_geom_hbond_angle_DHA
C4 H4A Cg1 4_555 0.95 3.00 3.799(4) 143.0
C7 H7A Cg1 8_555 0.99 2.98 3.913(8) 157.0
C11 H11A Cg2 6_454 0.95 2.63 3.547(6) 162.0

loop_
_geom_torsion_atom_site_label_1
_geom_torsion_atom_site_label_2
_geom_torsion_atom_site_label_3
_geom_torsion_atom_site_label_4
_geom_torsion
C6 C1 C2 C3 1.6(14)
Hg C1 C2 C3 -176.3(7)
C1 C2 C3 C4 -1.2(14)
C2 C3 C4 C5 0.4(14)
C3 C4 C5 C6 0.0(16)
C2 C1 C6 C5 -1.1(14)
Hg C1 C6 C5 176.7(8)
C4 C5 C6 C1 0.4(16)
Hg S1 C7 C8 2.7(9)
S1 C7 C8 C13 -89.7(11)
S1 C7 C8 C9 89.2(10)
C13 C8 C9 C10 3.6(14)
C7 C8 C9 C10 -175.4(9)
C8 C9 C10 C11 -2.3(15)
C9 C10 C11 C12 0.2(15)
C10 C11 C12 C13 0.7(15)
C9 C8 C13 C12 -2.7(13)
C7 C8 C13 C12 176.2(9)
C11 C12 C13 C8 0.6(14)

_cod_database_fobs_code 1546652
